data_7208429
loop_
_publ_author_name
'Zhang, Hai-Xia'
'Wang, Fei'
'Tan, Yan-Xi'
'Kang, Yao'
'Zhang, Jian'

_publ_section_title
;
 Homochiral porous metal--organic frameworks containing only achiral
 building blocks for enantioselective separation
;
_journal_issue 32
_journal_name_full 'Journal of Materials Chemistry'
_journal_page_first 16288
_journal_paper_doi 10.1039/c2jm33269h
_journal_volume 22
_journal_year 2012
_chemical_formula_sum 'C32 H28 Co2 N4 O10'
_chemical_formula_weight 746.44
_chemical_name_systematic
;
?
;
_space_group_IT_number 19
_symmetry_cell_setting orthorhombic
_symmetry_space_group_name_Hall 'P 2ac 2ab'
_symmetry_space_group_name_H-M 'P 21 21 21'
_atom_sites_solution_hydrogens geom
_atom_sites_solution_primary direct
_atom_sites_solution_secondary difmap
_audit_creation_method SHELXL-97
_cell_angle_alpha 90.00
_cell_angle_beta 90.00
_cell_angle_gamma 90.00
_cell_formula_units_Z 4
_cell_length_a 11.4777(2)
_cell_length_b 13.3164(3)
_cell_length_c 26.0307(4)
_cell_measurement_reflns_used 5226
_cell_measurement_temperature 173(2)
_cell_measurement_theta_max 29.0993
_cell_measurement_theta_min 2.3425
_cell_volume 3978.57(13)
_computing_cell_refinement 'Bruker FRAMBO'
_computing_data_collection 'Bruker FRAMBO'
_computing_data_reduction 'Bruker SAINT'
_computing_molecular_graphics 'Bruker SHELXTL'
_computing_publication_material 'Bruker SHELXTL'
_computing_structure_refinement 'SHELXL-97 (Sheldrick, 1997)'
_computing_structure_solution 'SHELXS-97 (Sheldrick, 1990)'
_diffrn_ambient_temperature 173(2)
_diffrn_detector_area_resol_mean none
_diffrn_measured_fraction_theta_full 0.998
_diffrn_measured_fraction_theta_max 0.998
_diffrn_measurement_device_type 'Xcalibur, Eos'
_diffrn_measurement_method 'phi and omega scans'
_diffrn_radiation_monochromator graphite
_diffrn_radiation_source 'Enhance (Mo) X-ray Source'
_diffrn_radiation_type MoK\a
_diffrn_radiation_wavelength 0.71073
_diffrn_reflns_av_R_equivalents 0.0244
_diffrn_reflns_av_sigmaI/netI 0.0432
_diffrn_reflns_limit_h_max 13
_diffrn_reflns_limit_h_min -9
_diffrn_reflns_limit_k_max 8
_diffrn_reflns_limit_k_min -15
_diffrn_reflns_limit_l_max 25
_diffrn_reflns_limit_l_min -30
_diffrn_reflns_number 10910
_diffrn_reflns_theta_full 25.00
_diffrn_reflns_theta_max 25.00
_diffrn_reflns_theta_min 2.37
_diffrn_standards_decay_% none
_diffrn_standards_interval_count none
_diffrn_standards_interval_time none
_diffrn_standards_number none
_exptl_absorpt_coefficient_mu 0.886
_exptl_absorpt_correction_T_max 1.00000
_exptl_absorpt_correction_T_min 0.78535
_exptl_absorpt_correction_type multi-scan
_exptl_absorpt_process_details
;
CrysAlisPro, Agilent Technologies,
Version 1.171.34.49 (release 20-01-2011 CrysAlis171 .NET)
(compiled Jan 20 2011,15:58:25)
Empirical absorption correction using spherical harmonics,
implemented in SCALE3 ABSPACK scaling algorithm.
;
_exptl_crystal_colour Red
_exptl_crystal_density_diffrn 1.246
_exptl_crystal_density_method 'not measured'
_exptl_crystal_description Prism
_exptl_crystal_F_000 1528
_exptl_crystal_size_max 0.20
_exptl_crystal_size_mid 0.16
_exptl_crystal_size_min 0.14
_refine_diff_density_max 1.311
_refine_diff_density_min -0.504
_refine_diff_density_rms 0.158
_refine_ls_abs_structure_details 'Flack H D (1983), Acta Cryst. A39, 876-881'
_refine_ls_abs_structure_Flack -0.01(2)
_refine_ls_extinction_method none
_refine_ls_goodness_of_fit_ref 1.178
_refine_ls_hydrogen_treatment none
_refine_ls_matrix_type full
_refine_ls_number_parameters 433
_refine_ls_number_reflns 6599
_refine_ls_number_restraints 0
_refine_ls_restrained_S_all 1.178
_refine_ls_R_factor_all 0.0532
_refine_ls_R_factor_gt 0.0479
_refine_ls_shift/su_max 0.003
_refine_ls_shift/su_mean 0.000
_refine_ls_structure_factor_coef Fsqd
_refine_ls_weighting_details 'calc w=1/[\s^2^(Fo^2^)+(0.1036P)^2^+4.3542P] where P=(Fo^2^+2Fc^2^)/3'
_refine_ls_weighting_scheme calc
_refine_ls_wR_factor_gt 0.1665
_refine_ls_wR_factor_ref 0.1725
_reflns_number_gt 6130
_reflns_number_total 6599
_reflns_threshold_expression >2sigma(I)
_cod_data_source_file c2jm33269h.txt
_cod_data_source_block 1_(S)-1-phenylethanol
_cod_depositor_comments
;
The following automatic conversions were performed:

'_symmetry_cell_setting' value 'Orthorhombic' changed to
'orthorhombic' according to
/home/saulius/struct/CIF-dictionaries/cif_core.dic dictionary named
'cif_core.dic' version 2.4.1 from 2010-06-29.

Automatic conversion script
Id: cif_fix_values 1891 2012-01-12 08:04:46Z andrius 
;
_cod_original_sg_symbol_H-M P2(1)2(1)2(1)
_cod_database_code 7208429

loop_
_symmetry_equiv_pos_as_xyz
'x, y, z'
'-x+1/2, -y, z+1/2'
'x+1/2, -y+1/2, -z'
'-x, y+1/2, -z+1/2'

loop_
_atom_site_label
_atom_site_type_symbol
_atom_site_fract_x
_atom_site_fract_y
_atom_site_fract_z
_atom_site_U_iso_or_equiv
_atom_site_adp_type
_atom_site_occupancy
_atom_site_symmetry_multiplicity
_atom_site_calc_flag
_atom_site_refinement_flags
Co1 Co 0.65420(6) 0.55574(6) 0.07816(2) 0.01449(19) Uani 1 1 d .
Co2 Co 0.39778(6) 0.45003(6) 0.13961(2) 0.01389(19) Uani 1 1 d .
O1W O 0.5785(3) 0.4280(3) 0.11459(13) 0.0174(8) Uani 1 1 d .
H5B H 0.6264 0.4100 0.1449 0.021 Uiso 1 1 calc R
H5C H 0.5811 0.3706 0.0904 0.021 Uiso 1 1 calc R
O1 O 1.0137(4) 0.2203(4) -0.06060(19) 0.0370(12) Uani 1 1 d .
O2 O -0.2181(4) 0.3904(4) 0.1616(2) 0.0435(13) Uani 1 1 d .
O3 O -0.2020(3) 0.5429(3) 0.12680(16) 0.0266(9) Uani 1 1 d .
O4 O 0.4498(4) 0.5683(3) 0.18345(15) 0.0273(10) Uani 1 1 d .
O5 O 0.5145(3) 0.5661(3) 0.02878(14) 0.0236(9) Uani 1 1 d .
O6 O 0.8451(4) 0.1707(3) -0.09454(16) 0.0289(10) Uani 1 1 d .
O7 O 0.5789(4) 0.6509(3) 0.13384(15) 0.0238(9) Uani 1 1 d .
O8 O 0.3599(3) 0.5533(3) 0.08094(14) 0.0239(9) Uani 1 1 d .
O9 O 0.2488(7) 0.3224(6) -0.1423(3) 0.089(2) Uani 1 1 d .
H9A H 0.1775 0.3145 -0.1484 0.134 Uiso 1 1 calc R
N1 N 0.5696(4) 0.8495(4) 0.29677(18) 0.0214(10) Uani 1 1 d .
N2 N 0.2377(4) 0.8219(4) -0.04028(17) 0.0216(10) Uani 1 1 d .
N3 N 0.7369(4) 0.4549(4) 0.02264(17) 0.0222(10) Uani 1 1 d .
N4 N 0.2144(4) 0.4601(4) 0.15860(17) 0.0223(10) Uani 1 1 d .
C1 C 0.8530(5) 0.4422(5) 0.0237(2) 0.0320(14) Uani 1 1 d .
H1A H 0.8986 0.4850 0.0449 0.038 Uiso 1 1 calc R
C2 C 0.6170(5) 0.8653(5) 0.2505(2) 0.0271(13) Uani 1 1 d .
H2A H 0.6624 0.9242 0.2454 0.033 Uiso 1 1 calc R
C3 C 0.5055(6) 0.7658(5) 0.3033(2) 0.0292(14) Uani 1 1 d .
H3A H 0.4737 0.7516 0.3362 0.035 Uiso 1 1 calc R
C4 C 0.1510(6) 0.3765(5) 0.1645(3) 0.0309(14) Uani 1 1 d .
H4A H 0.1908 0.3146 0.1692 0.037 Uiso 1 1 calc R
C5 C 0.9086(5) 0.3686(5) -0.0050(2) 0.0313(14) Uani 1 1 d .
H5A H 0.9907 0.3612 -0.0027 0.038 Uiso 1 1 calc R
C6 C 0.2791(6) 0.7373(5) 0.0384(2) 0.0273(14) Uani 1 1 d .
H6A H 0.2666 0.7316 0.0744 0.033 Uiso 1 1 calc R
C7 C 0.9073(5) 0.2267(4) -0.0667(2) 0.0215(12) Uani 1 1 d .
C8 C 0.2243(6) 0.8112(5) 0.0109(2) 0.0326(15) Uani 1 1 d .
H8A H 0.1749 0.8568 0.0287 0.039 Uiso 1 1 calc R
C9 C 0.5210(5) 0.6372(4) 0.1737(2) 0.0182(12) Uani 1 1 d .
C10 C 0.6758(5) 0.3956(5) -0.0090(2) 0.0271(14) Uani 1 1 d .
H10A H 0.5938 0.4049 -0.0108 0.032 Uiso 1 1 calc R
C11 C 0.0305(5) 0.3756(5) 0.1640(3) 0.0324(15) Uani 1 1 d .
H11A H -0.0106 0.3146 0.1696 0.039 Uiso 1 1 calc R
C12 C 0.3108(6) 0.7588(5) -0.0638(2) 0.0280(14) Uani 1 1 d .
H12A H 0.3222 0.7658 -0.0998 0.034 Uiso 1 1 calc R
C13 C 0.5355(5) 0.7142(4) 0.2165(2) 0.0200(12) Uani 1 1 d .
C14 C -0.0302(5) 0.4645(5) 0.1553(2) 0.0263(14) Uani 1 1 d .
C15 C 0.3524(5) 0.6711(4) 0.0136(2) 0.0207(12) Uani 1 1 d .
C16 C 0.4848(6) 0.6995(5) 0.2630(2) 0.0341(16) Uani 1 1 d .
H16A H 0.4348 0.6435 0.2680 0.041 Uiso 1 1 calc R
C17 C 0.8459(5) 0.3065(4) -0.0366(2) 0.0238(12) Uani 1 1 d .
C18 C 0.7261(5) 0.3209(5) -0.0393(2) 0.0292(14) Uani 1 1 d .
H18A H 0.6795 0.2807 -0.0613 0.035 Uiso 1 1 calc R
C19 C 0.3701(5) 0.6845(5) -0.0385(2) 0.0279(14) Uani 1 1 d .
H19A H 0.4229 0.6425 -0.0566 0.033 Uiso 1 1 calc R
C20 C 0.4137(5) 0.5891(4) 0.0442(2) 0.0201(12) Uani 1 1 d .
C21 C 0.6028(6) 0.7995(5) 0.2097(2) 0.0274(13) Uani 1 1 d .
H21A H 0.6387 0.8127 0.1775 0.033 Uiso 1 1 calc R
C22 C 0.1560(5) 0.5462(5) 0.1522(2) 0.0284(13) Uani 1 1 d .
H22A H 0.1992 0.6068 0.1494 0.034 Uiso 1 1 calc R
C23 C 0.0360(5) 0.5511(5) 0.1494(2) 0.0310(14) Uani 1 1 d .
H23A H -0.0013 0.6137 0.1436 0.037 Uiso 1 1 calc R
C24 C -0.1616(5) 0.4664(5) 0.1479(2) 0.0259(13) Uani 1 1 d .
C25 C 0.3916(8) 0.3548(9) -0.0767(5) 0.087(3) Uani 1 1 d .
H25A H 0.4348 0.2957 -0.0884 0.131 Uiso 1 1 calc R
H25B H 0.4022 0.3629 -0.0395 0.131 Uiso 1 1 calc R
H25C H 0.4208 0.4147 -0.0944 0.131 Uiso 1 1 calc R
C26 C 0.2652(8) 0.3416(7) -0.0883(4) 0.059(2) Uani 1 1 d .
H26A H 0.2367 0.2817 -0.0688 0.071 Uiso 1 1 calc R
C27 C 0.1963(7) 0.4292(7) -0.0719(3) 0.054(2) Uani 1 1 d .
C28 C 0.1971(7) 0.4520(8) -0.0204(4) 0.058(2) Uani 1 1 d .
H28A H 0.2420 0.4118 0.0024 0.070 Uiso 1 1 calc R
C29 C 0.1338(8) 0.5323(8) -0.0008(4) 0.068(3) Uani 1 1 d .
H29A H 0.1372 0.5472 0.0349 0.082 Uiso 1 1 calc R
C30 C 0.0650(10) 0.5914(8) -0.0333(5) 0.080(3) Uani 1 1 d .
H30A H 0.0220 0.6469 -0.0203 0.096 Uiso 1 1 calc R
C31 C 0.0614(10) 0.5669(9) -0.0846(5) 0.087(4) Uani 1 1 d .
H31A H 0.0146 0.6057 -0.1072 0.105 Uiso 1 1 calc R
C32 C 0.1261(9) 0.4850(8) -0.1045(4) 0.074(3) Uani 1 1 d .
H32A H 0.1214 0.4684 -0.1399 0.089 Uiso 1 1 calc R

loop_
_atom_site_aniso_label
_atom_site_aniso_U_11
_atom_site_aniso_U_22
_atom_site_aniso_U_33
_atom_site_aniso_U_23
_atom_site_aniso_U_13
_atom_site_aniso_U_12
Co1 0.0135(3) 0.0144(4) 0.0155(3) 0.0007(3) 0.0019(3) -0.0002(3)
Co2 0.0139(3) 0.0132(3) 0.0146(3) 0.0009(3) -0.0017(3) -0.0010(3)
O1W 0.0143(17) 0.019(2) 0.0185(17) -0.0007(15) -0.0015(15) -0.0004(16)
O1 0.026(2) 0.039(3) 0.046(3) -0.024(2) -0.005(2) 0.007(2)
O2 0.018(2) 0.044(3) 0.068(3) 0.030(3) -0.011(2) -0.009(2)
O3 0.0187(18) 0.026(2) 0.036(2) 0.005(2) -0.0076(17) 0.0009(19)
O4 0.037(2) 0.022(2) 0.0226(19) -0.0058(18) 0.0048(18) -0.011(2)
O5 0.0171(18) 0.032(2) 0.0219(18) 0.0014(18) -0.0013(15) 0.0052(18)
O6 0.027(2) 0.026(2) 0.033(2) -0.0131(19) 0.000(2) 0.005(2)
O7 0.027(2) 0.023(2) 0.0213(19) -0.0067(17) 0.0058(17) -0.0022(18)
O8 0.0200(19) 0.028(2) 0.0239(19) 0.0101(19) -0.0007(17) -0.0009(19)
O9 0.094(5) 0.098(6) 0.076(5) -0.016(4) -0.023(4) 0.014(5)
N1 0.025(2) 0.019(2) 0.020(2) -0.005(2) -0.002(2) -0.003(2)
N2 0.026(2) 0.020(3) 0.019(2) 0.001(2) -0.005(2) 0.003(2)
N3 0.023(2) 0.020(2) 0.024(2) -0.002(2) 0.0061(19) 0.001(2)
N4 0.018(2) 0.025(3) 0.024(2) 0.004(2) 0.0004(19) -0.002(2)
C1 0.020(3) 0.040(4) 0.036(3) -0.018(3) 0.008(3) -0.001(3)
C2 0.031(3) 0.021(3) 0.029(3) -0.004(2) 0.003(3) -0.010(3)
C3 0.041(4) 0.022(3) 0.025(3) -0.007(3) 0.008(3) -0.012(3)
C4 0.020(3) 0.027(3) 0.046(4) 0.004(3) -0.005(3) 0.000(3)
C5 0.023(3) 0.032(3) 0.040(3) -0.015(3) 0.003(3) 0.001(3)
C6 0.034(3) 0.026(3) 0.021(3) 0.006(3) 0.003(3) 0.009(3)
C7 0.020(3) 0.022(3) 0.023(3) -0.001(2) 0.003(2) 0.004(3)
C8 0.044(4) 0.030(3) 0.024(3) 0.003(3) 0.007(3) 0.013(3)
C9 0.019(3) 0.017(3) 0.019(3) -0.007(2) 0.002(2) 0.002(2)
C10 0.021(3) 0.026(3) 0.034(3) -0.009(3) -0.001(3) 0.006(3)
C11 0.019(3) 0.028(3) 0.049(4) 0.012(3) -0.001(3) -0.007(3)
C12 0.035(3) 0.031(3) 0.018(3) 0.004(2) -0.001(3) 0.008(3)
C13 0.021(3) 0.018(3) 0.021(3) -0.006(2) -0.001(2) -0.003(2)
C14 0.015(3) 0.031(4) 0.033(3) 0.003(3) -0.002(2) 0.000(3)
C15 0.020(3) 0.022(3) 0.020(3) 0.006(2) -0.007(2) -0.002(3)
C16 0.041(4) 0.030(3) 0.031(3) -0.011(3) 0.016(3) -0.017(3)
C17 0.026(3) 0.023(3) 0.023(3) -0.002(2) 0.007(3) 0.002(3)
C18 0.022(3) 0.034(4) 0.031(3) -0.011(3) 0.000(3) 0.000(3)
C19 0.033(3) 0.025(3) 0.025(3) 0.002(2) 0.002(3) 0.009(3)
C20 0.020(3) 0.017(3) 0.023(3) 0.000(2) -0.006(2) 0.002(2)
C21 0.036(3) 0.029(3) 0.017(3) -0.004(2) 0.004(3) -0.006(3)
C22 0.022(3) 0.024(3) 0.039(3) 0.001(3) -0.001(3) -0.002(3)
C23 0.021(3) 0.029(3) 0.043(3) 0.008(3) 0.000(3) 0.005(3)
C24 0.018(3) 0.033(4) 0.027(3) 0.002(3) -0.001(2) -0.002(3)
C25 0.046(5) 0.091(8) 0.125(10) -0.013(8) -0.007(6) 0.005(6)
C26 0.051(5) 0.056(5) 0.070(6) 0.001(5) -0.010(4) -0.010(4)
C27 0.046(4) 0.050(5) 0.067(5) 0.004(4) -0.008(4) -0.011(4)
C28 0.045(4) 0.059(5) 0.070(5) -0.004(5) -0.014(4) -0.016(5)
C29 0.060(6) 0.078(7) 0.067(6) -0.008(5) -0.001(5) -0.031(5)
C30 0.066(6) 0.061(6) 0.113(9) -0.013(6) 0.019(7) -0.009(5)
C31 0.078(7) 0.076(8) 0.109(9) 0.041(7) -0.003(7) 0.012(6)
C32 0.080(7) 0.085(7) 0.059(6) 0.016(5) 0.001(5) 0.016(6)

loop_
_atom_type_symbol
_atom_type_description
_atom_type_scat_dispersion_real
_atom_type_scat_dispersion_imag
_atom_type_scat_source
C C 0.0033 0.0016 'International Tables Vol C Tables 4.2.6.8 and 6.1.1.4'
H H 0.0000 0.0000 'International Tables Vol C Tables 4.2.6.8 and 6.1.1.4'
N N 0.0061 0.0033 'International Tables Vol C Tables 4.2.6.8 and 6.1.1.4'
O O 0.0106 0.0060 'International Tables Vol C Tables 4.2.6.8 and 6.1.1.4'
Co Co 0.3494 0.9721 'International Tables Vol C Tables 4.2.6.8 and 6.1.1.4'

loop_
_geom_angle_atom_site_label_1
_geom_angle_atom_site_label_2
_geom_angle_atom_site_label_3
_geom_angle
_geom_angle_site_symmetry_1
_geom_angle_site_symmetry_3
O5 Co1 O3 178.51(16) . 1_655
O5 Co1 O7 94.01(16) . .
O3 Co1 O7 87.48(17) 1_655 .
O5 Co1 N2 90.58(18) . 3_565
O3 Co1 N2 89.28(18) 1_655 3_565
O7 Co1 N2 92.47(17) . 3_565
O5 Co1 O1W 90.79(15) . .
O3 Co1 O1W 89.27(15) 1_655 .
O7 Co1 O1W 90.39(15) . .
N2 Co1 O1W 176.73(17) 3_565 .
O5 Co1 N3 88.08(17) . .
O3 Co1 N3 90.43(17) 1_655 .
O7 Co1 N3 177.80(18) . .
N2 Co1 N3 88.18(19) 3_565 .
O1W Co1 N3 88.90(16) . .
O4 Co2 O6 179.74(18) . 3_455
O4 Co2 O8 87.82(17) . .
O6 Co2 O8 92.04(17) 3_455 .
O4 Co2 N1 89.94(18) . 4_645
O6 Co2 N1 90.21(18) 3_455 4_645
O8 Co2 N1 176.43(18) . 4_645
O4 Co2 N4 96.27(18) . .
O6 Co2 N4 83.94(18) 3_455 .
O8 Co2 N4 85.65(16) . .
N1 Co2 N4 91.83(18) 4_645 .
O4 Co2 O1W 89.58(16) . .
O6 Co2 O1W 90.21(15) 3_455 .
O8 Co2 O1W 93.87(14) . .
N1 Co2 O1W 88.89(16) 4_645 .
N4 Co2 O1W 174.10(17) . .
Co1 O1W Co2 114.22(16) . .
Co1 O1W H5B 108.7 . .
Co2 O1W H5B 108.7 . .
Co1 O1W H5C 108.7 . .
Co2 O1W H5C 108.7 . .
H5B O1W H5C 107.6 . .
C24 O3 Co1 128.9(4) . 1_455
C9 O4 Co2 130.1(4) . .
C20 O5 Co1 122.1(3) . .
C7 O6 Co2 128.1(4) . 3
C9 O7 Co1 134.7(4) . .
C20 O8 Co2 135.5(4) . .
C26 O9 H9A 109.5 . .
C2 N1 C3 117.8(5) . .
C2 N1 Co2 121.4(4) . 4_655
C3 N1 Co2 120.7(4) . 4_655
C12 N2 C8 117.3(5) . .
C12 N2 Co1 123.4(4) . 3_465
C8 N2 Co1 119.1(4) . 3_465
C10 N3 C1 117.3(5) . .
C10 N3 Co1 122.7(4) . .
C1 N3 Co1 119.6(4) . .
C22 N4 C4 117.0(5) . .
C22 N4 Co2 120.8(4) . .
C4 N4 Co2 120.2(4) . .
N3 C1 C5 122.2(6) . .
N3 C1 H1A 118.9 . .
C5 C1 H1A 118.9 . .
N1 C2 C21 122.8(5) . .
N1 C2 H2A 118.6 . .
C21 C2 H2A 118.6 . .
N1 C3 C16 121.5(6) . .
N1 C3 H3A 119.2 . .
C16 C3 H3A 119.2 . .
N4 C4 C11 123.4(6) . .
N4 C4 H4A 118.3 . .
C11 C4 H4A 118.3 . .
C17 C5 C1 120.5(6) . .
C17 C5 H5A 119.7 . .
C1 C5 H5A 119.7 . .
C8 C6 C15 119.6(5) . .
C8 C6 H6A 120.2 . .
C15 C6 H6A 120.2 . .
O1 C7 O6 126.3(6) . .
O1 C7 C17 116.6(5) . .
O6 C7 C17 117.0(5) . .
N2 C8 C6 122.6(6) . .
N2 C8 H8A 118.7 . .
C6 C8 H8A 118.7 . .
O7 C9 O4 128.5(5) . .
O7 C9 C13 116.9(5) . .
O4 C9 C13 114.6(5) . .
N3 C10 C18 123.4(5) . .
N3 C10 H10A 118.3 . .
C18 C10 H10A 118.3 . .
C4 C11 C14 119.6(6) . .
C4 C11 H11A 120.2 . .
C14 C11 H11A 120.2 . .
N2 C12 C19 123.0(5) . .
N2 C12 H12A 118.5 . .
C19 C12 H12A 118.5 . .
C16 C13 C21 118.2(5) . .
C16 C13 C9 120.5(5) . .
C21 C13 C9 121.3(5) . .
C23 C14 C11 116.7(5) . .
C23 C14 C24 121.0(6) . .
C11 C14 C24 122.1(6) . .
C6 C15 C19 117.8(5) . .
C6 C15 C20 119.7(5) . .
C19 C15 C20 122.5(5) . .
C13 C16 C3 120.5(6) . .
C13 C16 H16A 119.7 . .
C3 C16 H16A 119.7 . .
C5 C17 C18 117.8(5) . .
C5 C17 C7 119.7(5) . .
C18 C17 C7 122.5(5) . .
C17 C18 C10 118.6(6) . .
C17 C18 H18A 120.7 . .
C10 C18 H18A 120.7 . .
C12 C19 C15 119.5(6) . .
C12 C19 H19A 120.2 . .
C15 C19 H19A 120.2 . .
O8 C20 O5 127.6(5) . .
O8 C20 C15 116.8(5) . .
O5 C20 C15 115.5(5) . .
C13 C21 C2 119.0(5) . .
C13 C21 H21A 120.5 . .
C2 C21 H21A 120.5 . .
N4 C22 C23 123.1(6) . .
N4 C22 H22A 118.4 . .
C23 C22 H22A 118.4 . .
C22 C23 C14 120.1(6) . .
C22 C23 H23A 120.0 . .
C14 C23 H23A 120.0 . .
O3 C24 O2 126.4(5) . .
O3 C24 C14 116.0(5) . .
O2 C24 C14 117.6(5) . .
C26 C25 H25A 109.5 . .
C26 C25 H25B 109.5 . .
H25A C25 H25B 109.5 . .
C26 C25 H25C 109.5 . .
H25A C25 H25C 109.5 . .
H25B C25 H25C 109.5 . .
O9 C26 C27 110.7(8) . .
O9 C26 C25 110.2(9) . .
C27 C26 C25 111.7(8) . .
O9 C26 H26A 108.1 . .
C27 C26 H26A 108.1 . .
C25 C26 H26A 108.1 . .
C28 C27 C32 118.9(9) . .
C28 C27 C26 117.0(8) . .
C32 C27 C26 124.0(9) . .
C27 C28 C29 121.6(9) . .
C27 C28 H28A 119.2 . .
C29 C28 H28A 119.2 . .
C28 C29 C30 120.4(10) . .
C28 C29 H29A 119.8 . .
C30 C29 H29A 119.8 . .
C31 C30 C29 118.0(10) . .
C31 C30 H30A 121.0 . .
C29 C30 H30A 121.0 . .
C30 C31 C32 121.4(10) . .
C30 C31 H31A 119.3 . .
C32 C31 H31A 119.3 . .
C27 C32 C31 119.6(10) . .
C27 C32 H32A 120.2 . .
C31 C32 H32A 120.2 . .

loop_
_geom_bond_atom_site_label_1
_geom_bond_atom_site_label_2
_geom_bond_distance
_geom_bond_site_symmetry_2
Co1 O5 2.060(4) .
Co1 O3 2.087(4) 1_655
Co1 O7 2.110(4) .
Co1 N2 2.132(5) 3_565
Co1 O1W 2.133(4) .
Co1 N3 2.189(5) .
Co2 O4 2.035(4) .
Co2 O6 2.080(4) 3_455
Co2 O8 2.100(4) .
Co2 N1 2.162(5) 4_645
Co2 N4 2.166(4) .
Co2 O1W 2.194(4) .
O1W H5B 0.9900 .
O1W H5C 0.9900 .
O1 C7 1.234(8) .
O2 C24 1.254(7) .
O3 C24 1.247(7) .
O3 Co1 2.087(4) 1_455
O4 C9 1.254(7) .
O5 C20 1.262(7) .
O6 C7 1.261(7) .
O6 Co2 2.080(4) 3
O7 C9 1.246(7) .
O8 C20 1.235(7) .
O9 C26 1.441(11) .
O9 H9A 0.8400 .
N1 C2 1.338(8) .
N1 C3 1.346(8) .
N1 Co2 2.162(5) 4_655
N2 C12 1.337(8) .
N2 C8 1.350(8) .
N2 Co1 2.132(5) 3_465
N3 C10 1.339(8) .
N3 C1 1.343(8) .
N4 C22 1.338(8) .
N4 C4 1.340(8) .
C1 C5 1.388(9) .
C1 H1A 0.9500 .
C2 C21 1.388(8) .
C2 H2A 0.9500 .
C3 C16 1.392(9) .
C3 H3A 0.9500 .
C4 C11 1.383(9) .
C4 H4A 0.9500 .
C5 C17 1.369(9) .
C5 H5A 0.9500 .
C6 C8 1.371(9) .
C6 C15 1.378(9) .
C6 H6A 0.9500 .
C7 C17 1.497(8) .
C8 H8A 0.9500 .
C9 C13 1.522(7) .
C10 C18 1.395(8) .
C10 H10A 0.9500 .
C11 C14 1.392(9) .
C11 H11A 0.9500 .
C12 C19 1.370(8) .
C12 H12A 0.9500 .
C13 C16 1.357(9) .
C13 C21 1.385(8) .
C14 C23 1.389(9) .
C14 C24 1.520(7) .
C15 C19 1.383(8) .
C15 C20 1.524(7) .
C16 H16A 0.9500 .
C17 C18 1.391(8) .
C18 H18A 0.9500 .
C19 H19A 0.9500 .
C21 H21A 0.9500 .
C22 C23 1.381(8) .
C22 H22A 0.9500 .
C23 H23A 0.9500 .
C25 C26 1.492(12) .
C25 H25A 0.9800 .
C25 H25B 0.9800 .
C25 H25C 0.9800 .
C26 C27 1.473(13) .
C26 H26A 1.0000 .
C27 C28 1.375(12) .
C27 C32 1.385(13) .
C28 C29 1.390(13) .
C28 H28A 0.9500 .
C29 C30 1.400(15) .
C29 H29A 0.9500 .
C30 C31 1.376(16) .
C30 H30A 0.9500 .
C31 C32 1.418(15) .
C31 H31A 0.9500 .
C32 H32A 0.9500 .
